data_2008932
loop_
_publ_author_name
'Abram, Ulrich'
'Bonfada, Elida'
'Schulz Lang, Ernesto'
'Acetylpyridinium thiosemicarbazone)hexanitratothorate(IV)'

_publ_section_title
;
 Bis{2-[1-(thiosemicarbazono)ethyl]pyridinium}
 hexakis(nitrato-<i>O</i>,<i>O</i>')thorate(IV) tetramethanol solvate
;
_journal_issue 9
_journal_name_full 'Acta Crystallographica Section C'
_journal_page_first 1479
_journal_page_last 1482
_journal_paper_doi 10.1107/S0108270199007556
_journal_volume 55
_journal_year 1999
_chemical_formula_iupac ' (C8 H11 N4 S)2 [Th(NO3 )6 ], 4CH3 OH'
_chemical_formula_moiety '2C8 H11 N4 S +, N6 O18 Th 2- , 4CH4 O '
_chemical_formula_sum 'C20 H38 N14 O22 S2 Th'
_chemical_formula_weight 1122.80
_chemical_name_systematic 'Acetylpyridinium thiosemicarbazone)hexanitratothorate(IV)'
_space_group_IT_number 2
_symmetry_cell_setting triclinic
_symmetry_space_group_name_Hall '-P 1'
_symmetry_space_group_name_H-M 'P -1'
_audit_creation_method SHELXL-97
_cell_angle_alpha 64.85(3)
_cell_angle_beta 71.36(3)
_cell_angle_gamma 76.37(3)
_cell_formula_units_Z 1
_cell_length_a 9.070(3)
_cell_length_b 10.974(5)
_cell_length_c 12.102(4)
_cell_measurement_reflns_used 3
_cell_measurement_temperature 208(2)
_cell_measurement_theta_max 14.90
_cell_measurement_theta_min 9.83
_cell_volume 1026.2(7)
_computing_cell_refinement 'SET4 (Enraf Nonius, 1989)'
_computing_data_collection 'CAD4 Software (Enraf Nonius, 1989)'
_computing_data_reduction 'PLATON (Spek, 1998a) and  HELENA (Spek, 1998b)'
_computing_molecular_graphics 'ZORTEP (Zsolnai, 1995)'
_computing_publication_material SHELXL97
_computing_structure_refinement 'SHELXL97 (Sheldrick, 1997b)'
_computing_structure_solution 'SHELXS97 (Sheldrick, 1997a)'
_diffrn_ambient_temperature 208(2)
_diffrn_measured_fraction_theta_full 0.996
_diffrn_measured_fraction_theta_max 0.996
_diffrn_measurement_device_type CAD4
_diffrn_measurement_method '\w scans'
_diffrn_radiation_monochromator graphite
_diffrn_radiation_source 'fine-focus sealed tube'
_diffrn_radiation_type MoK\a
_diffrn_radiation_wavelength 0.71073
_diffrn_reflns_av_R_equivalents 0.0245
_diffrn_reflns_av_sigmaI/netI 0.0332
_diffrn_reflns_limit_h_max 11
_diffrn_reflns_limit_h_min -1
_diffrn_reflns_limit_k_max 13
_diffrn_reflns_limit_k_min -13
_diffrn_reflns_limit_l_max 15
_diffrn_reflns_limit_l_min -14
_diffrn_reflns_number 5315
_diffrn_reflns_theta_full 26.98
_diffrn_reflns_theta_max 26.98
_diffrn_reflns_theta_min 3.31
_diffrn_standards_decay_% 0
_diffrn_standards_interval_count 300
_diffrn_standards_interval_time 3600
_diffrn_standards_number 3
_exptl_absorpt_coefficient_mu 3.830
_exptl_absorpt_correction_T_max 0.978
_exptl_absorpt_correction_T_min 0.437
_exptl_absorpt_correction_type '\y scan'
_exptl_absorpt_process_details 'PLATON (Spek, 1998a)'
_exptl_crystal_colour yellow
_exptl_crystal_density_diffrn 1.817
_exptl_crystal_density_method 'not measured'
_exptl_crystal_description plate
_exptl_crystal_F_000 554
_exptl_crystal_size_max 0.30
_exptl_crystal_size_mid 0.30
_exptl_crystal_size_min 0.10
_refine_diff_density_max 1.020
_refine_diff_density_min -1.015
_refine_ls_extinction_method none
_refine_ls_goodness_of_fit_ref 1.057
_refine_ls_hydrogen_treatment refall
_refine_ls_matrix_type full
_refine_ls_number_parameters 344
_refine_ls_number_reflns 4460
_refine_ls_number_restraints 0
_refine_ls_restrained_S_all 1.057
_refine_ls_R_factor_all 0.0262
_refine_ls_R_factor_gt 0.0256
_refine_ls_shift/su_max 0.002
_refine_ls_shift/su_mean 0.000
_refine_ls_structure_factor_coef Fsqd
_refine_ls_weighting_details 'w = 1/[\s^2^(Fo^2^)+(0.0389P)^2^+0.0391P] where P=(Fo^2^+2Fc^2^)/3'
_refine_ls_weighting_scheme calc
_refine_ls_wR_factor_ref 0.0610
_reflns_number_gt 4435
_reflns_number_total 4460
_reflns_threshold_expression I>2\s(I)
_cod_data_source_file ka1328.cif
_cod_data_source_block thtsc
_cod_depositor_comments
;
The following automatic conversions were performed:

'_refine_ls_weighting_scheme' value 'calc w =
1/[\s^2^(Fo^2^)+(0.0389P)^2^+0.0391P] where P=(Fo^2^+2Fc^2^)/3' was
changed to 'calc'. New tag '_refine_ls_weighting_details' was
created. The value of the new tag was set to 'w =
1/[\s^2^(Fo^2^)+(0.0389P)^2^+0.0391P] where P=(Fo^2^+2Fc^2^)/3'.

Automatic conversion script
Id: cif_fix_values 3143 2015-03-26 13:38:13Z robertas 
;
_cod_original_cell_volume 1026.2(6)
_cod_original_sg_symbol_H-M P-1
_cod_database_code 2008932
_cod_database_fobs_code 2008932

loop_
_symmetry_equiv_pos_as_xyz
'x, y, z'
'-x, -y, -z'

loop_
_atom_site_label
_atom_site_fract_x
_atom_site_fract_y
_atom_site_fract_z
_atom_site_U_iso_or_equiv
_atom_site_adp_type
_atom_site_calc_flag
_atom_site_refinement_flags
_atom_site_occupancy
_atom_site_disorder_assembly
_atom_site_disorder_group
_atom_site_type_symbol
Th 0.0000 0.0000 0.0000 0.02360(6) Uani d S 1 . . Th
N20 0.1656(4) 0.0742(3) 0.1373(3) 0.0354(6) Uani d . 1 . . N
O21 0.2398(3) 0.0354(3) 0.0457(2) 0.0339(5) Uani d . 1 . . O
O22 0.0175(3) 0.0898(3) 0.1587(2) 0.0377(5) Uani d . 1 . . O
O23 0.2346(4) 0.0940(3) 0.1976(3) 0.0536(8) Uani d . 1 . . O
N30 0.0160(3) -0.2851(3) 0.1926(3) 0.0324(6) Uani d . 1 . . N
O31 -0.0479(3) -0.2497(2) 0.1024(2) 0.0348(5) Uani d . 1 . . O
O32 0.0704(3) -0.1922(3) 0.1982(2) 0.0358(5) Uani d . 1 . . O
O33 0.0246(4) -0.4011(3) 0.2679(3) 0.0483(7) Uani d . 1 . . O
N40 -0.3055(3) 0.0731(3) 0.1620(3) 0.0358(6) Uani d . 1 . . N
O41 -0.2430(3) 0.1582(3) 0.0541(2) 0.0373(5) Uani d . 1 . . O
O42 -0.2334(3) -0.0460(3) 0.1926(2) 0.0368(5) Uani d . 1 . . O
O43 -0.4251(3) 0.1043(3) 0.2297(3) 0.0561(8) Uani d . 1 . . O
N1 0.2631(4) 0.4791(3) 0.8229(3) 0.0338(6) Uani d . 1 . . N
C2 0.2090(5) 0.5394(5) 0.9060(4) 0.0477(10) Uani d . 1 . . C
C3 0.2595(7) 0.4872(5) 1.0141(4) 0.0625(13) Uani d . 1 . . C
C4 0.3660(7) 0.3734(6) 1.0338(4) 0.0621(13) Uani d . 1 . . C
C5 0.4229(6) 0.3136(4) 0.9462(4) 0.0456(9) Uani d . 1 . . C
C6 0.3696(4) 0.3692(3) 0.8379(3) 0.0312(7) Uani d . 1 . . C
C7 0.4253(4) 0.3153(3) 0.7368(3) 0.0283(6) Uani d . 1 . . C
C8 0.5462(5) 0.1945(4) 0.7489(4) 0.0417(9) Uani d . 1 . . C
N9 0.3631(3) 0.3836(3) 0.6433(2) 0.0283(5) Uani d . 1 . . N
N10 0.4083(4) 0.3437(3) 0.5440(3) 0.0307(6) Uani d . 1 . . N
C11 0.3404(4) 0.4116(3) 0.4456(3) 0.0284(6) Uani d . 1 . . C
N12 0.2350(4) 0.5155(3) 0.4515(3) 0.0392(7) Uani d . 1 . . N
S13 0.39680(11) 0.36056(10) 0.32408(8) 0.0382(2) Uani d . 1 . . S
O50 0.8471(3) 0.3330(3) 0.3817(3) 0.0429(6) Uani d . 1 . . O
C51 0.9980(6) 0.2673(6) 0.3956(9) 0.0757(18) Uani d . 1 . . C
O60 0.6503(3) 0.1458(3) 0.4584(3) 0.0413(6) Uani d . 1 . . O
C61 0.7193(7) 0.0093(5) 0.4840(5) 0.0535(11) Uani d . 1 . . C
H1 0.235(4) 0.519(4) 0.759(4) 0.029(10) Uiso d . 1 . . H
H2 0.132(5) 0.616(4) 0.885(3) 0.028(9) Uiso d . 1 . . H
H3 0.219(6) 0.525(5) 1.070(5) 0.062(14) Uiso d . 1 . . H
H4 0.406(7) 0.346(6) 1.098(6) 0.079(17) Uiso d . 1 . . H
H5 0.497(5) 0.233(5) 0.958(4) 0.044(11) Uiso d . 1 . . H
H8A 0.535(8) 0.141(7) 0.703(6) 0.10(2) Uiso d . 1 . . H
H8B 0.532(8) 0.146(7) 0.819(7) 0.09(2) Uiso d . 1 . . H
H8C 0.635(8) 0.229(7) 0.728(6) 0.10(2) Uiso d . 1 . . H
H10 0.475(6) 0.277(5) 0.546(4) 0.052(13) Uiso d . 1 . . H
H12A 0.192(6) 0.557(5) 0.394(5) 0.051(13) Uiso d . 1 . . H
H12B 0.217(5) 0.544(5) 0.512(4) 0.049(12) Uiso d . 1 . . H
H50 0.790(6) 0.278(6) 0.404(5) 0.061(16) Uiso d . 1 . . H
H51A 1.028(8) 0.218(7) 0.352(6) 0.10(2) Uiso d . 1 . . H
H51B 1.009(13) 0.214(11) 0.484(11) 0.19(5) Uiso d . 1 . . H
H51C 1.066(9) 0.351(8) 0.355(7) 0.12(3) Uiso d . 1 . . H
H60 0.605(6) 0.174(5) 0.408(5) 0.059(16) Uiso d . 1 . . H
H61A 0.751(8) -0.013(7) 0.560(7) 0.10(2) Uiso d . 1 . . H
H61B 0.809(8) 0.001(6) 0.423(6) 0.086(19) Uiso d . 1 . . H
H61C 0.658(10) -0.038(9) 0.490(8) 0.13(3) Uiso d . 1 . . H

loop_
_atom_site_aniso_label
_atom_site_aniso_U_11
_atom_site_aniso_U_22
_atom_site_aniso_U_33
_atom_site_aniso_U_12
_atom_site_aniso_U_13
_atom_site_aniso_U_23
Th 0.02451(9) 0.02448(9) 0.02400(9) 0.00099(6) -0.00948(6) -0.01076(6)
N20 0.0428(17) 0.0343(15) 0.0370(15) -0.0007(13) -0.0193(13) -0.0160(13)
O21 0.0309(12) 0.0397(13) 0.0378(12) 0.0014(10) -0.0135(10) -0.0202(11)
O22 0.0392(14) 0.0429(14) 0.0388(13) -0.0015(11) -0.0140(11) -0.0212(11)
O23 0.0604(19) 0.0651(19) 0.0620(18) -0.0015(15) -0.0355(15) -0.0372(16)
N30 0.0309(15) 0.0304(15) 0.0302(14) -0.0001(12) -0.0087(12) -0.0071(12)
O31 0.0388(13) 0.0311(12) 0.0366(12) -0.0018(10) -0.0189(11) -0.0093(10)
O32 0.0415(14) 0.0352(13) 0.0348(12) -0.0042(11) -0.0172(11) -0.0118(10)
O33 0.0566(18) 0.0316(14) 0.0463(15) -0.0022(12) -0.0233(14) 0.0010(12)
N40 0.0290(15) 0.0451(18) 0.0394(16) 0.0004(13) -0.0072(13) -0.0252(14)
O41 0.0348(13) 0.0340(13) 0.0418(14) 0.0035(10) -0.0102(11) -0.0167(11)
O42 0.0335(13) 0.0377(14) 0.0351(12) 0.0000(10) -0.0063(10) -0.0137(11)
O43 0.0361(15) 0.071(2) 0.0593(18) 0.0053(14) 0.0029(14) -0.0399(17)
N1 0.0378(16) 0.0386(16) 0.0282(14) -0.0061(13) -0.0051(13) -0.0168(13)
C2 0.052(2) 0.050(2) 0.049(2) -0.003(2) -0.0046(19) -0.033(2)
C3 0.090(4) 0.070(3) 0.045(2) -0.008(3) -0.014(2) -0.039(2)
C4 0.093(4) 0.071(3) 0.038(2) -0.014(3) -0.028(2) -0.025(2)
C5 0.064(3) 0.048(2) 0.0329(18) -0.009(2) -0.0222(18) -0.0146(17)
C6 0.0364(18) 0.0327(17) 0.0274(15) -0.0085(14) -0.0100(14) -0.0104(14)
C7 0.0294(16) 0.0288(16) 0.0268(15) -0.0055(13) -0.0085(13) -0.0085(13)
C8 0.044(2) 0.039(2) 0.045(2) 0.0099(17) -0.0232(19) -0.0164(18)
N9 0.0307(14) 0.0328(14) 0.0254(12) 0.0003(11) -0.0097(11) -0.0149(11)
N10 0.0358(16) 0.0320(15) 0.0292(13) 0.0058(12) -0.0140(12) -0.0169(12)
C11 0.0294(16) 0.0325(17) 0.0256(14) -0.0049(13) -0.0070(13) -0.0124(13)
N12 0.0473(19) 0.0407(18) 0.0350(16) 0.0108(14) -0.0232(15) -0.0181(14)
S13 0.0417(5) 0.0512(5) 0.0296(4) -0.0038(4) -0.0094(4) -0.0230(4)
O50 0.0379(15) 0.0340(14) 0.0596(17) 0.0039(12) -0.0177(13) -0.0206(13)
C51 0.044(3) 0.060(3) 0.134(6) 0.014(2) -0.031(3) -0.050(4)
O60 0.0436(15) 0.0359(14) 0.0447(15) 0.0022(11) -0.0154(13) -0.0161(12)
C61 0.060(3) 0.038(2) 0.057(3) 0.006(2) -0.016(2) -0.017(2)

loop_
_atom_type_symbol
_atom_type_description
_atom_type_scat_dispersion_real
_atom_type_scat_dispersion_imag
_atom_type_scat_source
C C 0.0033 0.0016 'International Tables Vol C Tables 4.2.6.8 and 6.1.1.4'
H H 0.0000 0.0000 'International Tables Vol C Tables 4.2.6.8 and 6.1.1.4'
N N 0.0061 0.0033 'International Tables Vol C Tables 4.2.6.8 and 6.1.1.4'
S S 0.1246 0.1234 'International Tables Vol C Tables 4.2.6.8 and 6.1.1.4'
Th Th -7.2400 8.8979 'International Tables Vol C Tables 4.2.6.8 and 6.1.1.4'
O O 0.0106 0.0060 'International Tables Vol C Tables 4.2.6.8 and 6.1.1.4'

loop_
_geom_angle_atom_site_label_1
_geom_angle_atom_site_label_2
_geom_angle_atom_site_label_3
_geom_angle_site_symmetry_1
_geom_angle_site_symmetry_3
_geom_angle
_geom_angle_publ_flag
O42 Th O42 2 . 180.0 ?
O42 Th O21 2 2 112.07(8) ?
O42 Th O21 . 2 67.93(8) ?
O42 Th O21 2 . 67.93(8) ?
O42 Th O21 . . 112.07(8) ?
O21 Th O21 2 . 180.0 ?
O42 Th O41 2 2 49.90(9) ?
O42 Th O41 . 2 130.10(9) ?
O21 Th O41 2 2 112.36(8) ?
O21 Th O41 . 2 67.64(8) ?
O42 Th O41 2 . 130.10(9) ?
O42 Th O41 . . 49.90(9) ?
O21 Th O41 2 . 67.64(8) ?
O21 Th O41 . . 112.36(8) ?
O41 Th O41 2 . 180.0 ?
O42 Th O22 2 . 112.62(9) ?
O42 Th O22 . . 67.38(9) ?
O21 Th O22 2 . 130.12(8) ?
O21 Th O22 . . 49.88(8) ?
O41 Th O22 2 . 112.85(8) ?
O41 Th O22 . . 67.15(8) ?
O42 Th O22 2 2 67.38(9) ?
O42 Th O22 . 2 112.62(9) ?
O21 Th O22 2 2 49.88(8) ?
O21 Th O22 . 2 130.12(8) ?
O41 Th O22 2 2 67.15(8) ?
O41 Th O22 . 2 112.85(8) ?
O22 Th O22 . 2 180.0 ?
O42 Th O31 2 . 112.17(9) ?
O42 Th O31 . . 67.83(9) ?
O21 Th O31 2 . 68.29(8) ?
O21 Th O31 . . 111.71(8) ?
O41 Th O31 2 . 67.06(9) ?
O41 Th O31 . . 112.94(9) ?
O22 Th O31 . . 112.52(8) ?
O22 Th O31 2 . 67.48(8) ?
O42 Th O31 2 2 67.83(9) ?
O42 Th O31 . 2 112.17(9) ?
O21 Th O31 2 2 111.71(8) ?
O21 Th O31 . 2 68.29(8) ?
O41 Th O31 2 2 112.94(9) ?
O41 Th O31 . 2 67.06(9) ?
O22 Th O31 . 2 67.48(8) ?
O22 Th O31 2 2 112.52(8) ?
O31 Th O31 . 2 180.0 ?
O42 Th O32 2 2 67.41(9) ?
O42 Th O32 . 2 112.59(9) ?
O21 Th O32 2 2 67.22(8) ?
O21 Th O32 . 2 112.78(8) ?
O41 Th O32 2 2 112.39(9) ?
O41 Th O32 . 2 67.61(9) ?
O22 Th O32 . 2 112.19(8) ?
O22 Th O32 2 2 67.81(8) ?
O31 Th O32 . 2 130.52(8) ?
O31 Th O32 2 2 49.48(8) ?
O42 Th O32 2 . 112.59(9) ?
O42 Th O32 . . 67.41(9) ?
O21 Th O32 2 . 112.78(8) ?
O21 Th O32 . . 67.22(8) ?
O41 Th O32 2 . 67.61(9) ?
O41 Th O32 . . 112.39(9) ?
O22 Th O32 . . 67.81(8) ?
O22 Th O32 2 . 112.19(8) ?
O31 Th O32 . . 49.48(8) ?
O31 Th O32 2 . 130.52(8) ?
O32 Th O32 2 . 180.0 ?
O23 N20 O22 . . 123.3(3) ?
O23 N20 O21 . . 121.3(3) ?
O22 N20 O21 . . 115.3(3) ?
O23 N20 Th . . 175.2(3) ?
O22 N20 Th . . 57.87(15) ?
O21 N20 Th . . 57.72(15) ?
N20 O21 Th . . 97.11(18) ?
N20 O22 Th . . 97.35(18) ?
O33 N30 O32 . . 122.4(3) ?
O33 N30 O31 . . 121.6(3) ?
O32 N30 O31 . . 115.9(3) ?
O33 N30 Th . . 178.4(2) ?
O32 N30 Th . . 58.35(16) ?
O31 N30 Th . . 57.60(16) ?
N30 O31 Th . . 97.63(18) ?
N30 O32 Th . . 96.94(18) ?
O43 N40 O42 . . 122.5(3) ?
O43 N40 O41 . . 122.1(3) ?
O42 N40 O41 . . 115.4(3) ?
O43 N40 Th . . 177.2(2) ?
O42 N40 Th . . 57.63(16) ?
O41 N40 Th . . 57.89(16) ?
N40 O41 Th . . 97.05(19) ?
N40 O42 Th . . 97.51(19) ?
C2 N1 C6 . . 123.3(3) ?
C2 N1 H1 . . 114(3) ?
C6 N1 H1 . . 122(3) ?
N1 C2 C3 . . 120.0(4) ?
N1 C2 H2 . . 115(2) ?
C3 C2 H2 . . 125(2) ?
C2 C3 C4 . . 118.4(4) ?
C2 C3 H3 . . 119(3) ?
C4 C3 H3 . . 122(3) ?
C3 C4 C5 . . 121.0(4) ?
C3 C4 H4 . . 118(4) ?
C5 C4 H4 . . 121(4) ?
C4 C5 C6 . . 119.1(4) ?
C4 C5 H5 . . 123(3) ?
C6 C5 H5 . . 118(3) ?
N1 C6 C5 . . 118.3(3) ?
N1 C6 C7 . . 118.2(3) y
C5 C6 C7 . . 123.6(3) ?
N9 C7 C6 . . 113.5(3) y
N9 C7 C8 . . 126.7(3) ?
C6 C7 C8 . . 119.8(3) ?
C7 C8 H8A . . 111(4) ?
C7 C8 H8B . . 108(5) ?
H8A C8 H8B . . 106(6) ?
C7 C8 H8C . . 103(4) ?
H8A C8 H8C . . 120(6) ?
H8B C8 H8C . . 108(6) ?
C7 N9 N10 . . 118.3(3) y
C11 N10 N9 . . 119.4(3) y
C11 N10 H10 . . 122(3) ?
N9 N10 H10 . . 119(3) ?
N12 C11 N10 . . 117.1(3) y
N12 C11 S13 . . 124.1(3) ?
N10 C11 S13 . . 118.8(3) y
C11 N12 H12A . . 119(3) ?
C11 N12 H12B . . 121(3) ?
H12A N12 H12B . . 120(4) ?
C51 O50 H50 . . 109(4) ?
O50 C51 H51A . . 107(5) ?
O50 C51 H51B . . 117(7) ?
H51A C51 H51B . . 111(8) ?
O50 C51 H51C . . 102(4) ?
H51A C51 H51C . . 111(6) ?
H51B C51 H51C . . 108(7) ?
C61 O60 H60 . . 115(4) ?
O60 C61 H61A . . 102(4) ?
O60 C61 H61B . . 113(4) ?
H61A C61 H61B . . 107(5) ?
O60 C61 H61C . . 111(6) ?
H61A C61 H61C . . 115(7) ?
H61B C61 H61C . . 109(7) ?

loop_
_geom_bond_atom_site_label_1
_geom_bond_atom_site_label_2
_geom_bond_site_symmetry_2
_geom_bond_distance
_geom_bond_publ_flag
Th O42 2 2.553(3) ?
Th O42 . 2.553(3) y
Th O21 2 2.556(2) ?
Th O21 . 2.556(2) y
Th O41 2 2.558(3) ?
Th O41 . 2.558(3) y
Th O22 . 2.562(2) ?
Th O22 2 2.562(2) ?
Th O31 . 2.562(3) y
Th O31 2 2.562(3) ?
Th O32 2 2.580(3) ?
Th O32 . 2.580(3) y
N20 O23 . 1.208(4) ?
N20 O22 . 1.268(4) ?
N20 O21 . 1.286(4) ?
N30 O33 . 1.212(4) ?
N30 O32 . 1.267(4) ?
N30 O31 . 1.272(4) ?
N40 O43 . 1.209(4) ?
N40 O42 . 1.271(4) ?
N40 O41 . 1.279(4) ?
N1 C2 . 1.336(5) ?
N1 C6 . 1.341(5) y
N1 H1 . 0.80(4) ?
C2 C3 . 1.368(7) ?
C2 H2 . 0.95(4) ?
C3 C4 . 1.369(8) ?
C3 H3 . 0.88(5) ?
C4 C5 . 1.380(6) ?
C4 H4 . 0.87(6) ?
C5 C6 . 1.382(5) ?
C5 H5 . 0.97(5) ?
C6 C7 . 1.477(4) y
C7 N9 . 1.283(4) y
C7 C8 . 1.495(5) ?
C8 H8A . 1.00(7) ?
C8 H8B . 0.77(7) ?
C8 H8C . 0.89(7) ?
N9 N10 . 1.361(4) y
N10 C11 . 1.361(4) y
N10 H10 . 0.83(5) ?
C11 N12 . 1.316(5) y
C11 S13 . 1.681(3) y
N12 H12A . 0.82(5) ?
N12 H12B . 0.87(5) ?
O50 C51 . 1.414(6) ?
O50 H50 . 0.79(5) ?
C51 H51A . 0.85(7) ?
C51 H51B . 1.00(11) ?
C51 H51C . 1.08(9) ?
O60 C61 . 1.420(5) ?
O60 H60 . 0.76(5) ?
C61 H61A . 0.96(7) ?
C61 H61B . 0.92(7) ?
C61 H61C . 0.82(9) ?

loop_
_geom_hbond_atom_site_label_D
_geom_hbond_atom_site_label_H
_geom_hbond_atom_site_label_A
_geom_hbond_site_symmetry_A
_geom_hbond_distance_DH
_geom_hbond_distance_HA
_geom_hbond_distance_DA
_geom_hbond_angle_DHA
N1 H1 O50 2_666 0.80(4) 2.00(4) 2.767(4) 162(4)
N10 H10 O60 . 0.83(5) 2.20(5) 2.970(4) 153(4)
N12 H12A O33 1_565 0.82(5) 2.32(5) 3.095(4) 158(4)
N12 H12B O50 2_666 0.87(5) 2.11(5) 2.950(4) 163(4)
O50 H50 O60 . 0.79(5) 1.92(5) 2.705(4) 180(6)
O60 H60 S13 . 0.76(5) 2.54(5) 3.172(3) 143(5)
